data_1567637
loop_
_publ_author_name
'Cooper, Phillippa'
'Dalling, Andrew G.'
'Farrar, Elliot H. E.'
'Aldhous, Timothy P.'
'Gr\'elaud, Simon'
'Lester, Eleanor'
'Feron, Lyman J.'
'Kemmitt, Paul D.'
'Grayson, Matthew N.'
'Bower, John F.'

_publ_section_title
;
 Atom and step economical synthesis of acyclic quaternary centers via
 iridium-catalyzed hydroarylative cross-coupling of 1,1-disubstituted
 alkenes
;
_journal_issue 37
_journal_name_full 'Chemical Science'
_journal_page_first 11183
_journal_page_last 11189
_journal_paper_doi 10.1039/D2SC02790A
_journal_volume 13
_journal_year 2022
_chemical_formula_moiety 'C20 H27 N O2'
_chemical_formula_sum 'C20 H27 N O2'
_chemical_formula_weight 313.42
_space_group_crystal_system monoclinic
_space_group_IT_number 14
_space_group_name_Hall '-P 2ybc'
_space_group_name_H-M_alt 'P 1 21/c 1'
_atom_sites_solution_hydrogens geom
_atom_sites_solution_primary dual
_audit_creation_date 2017-10-09
_audit_creation_method
;
Olex2 1.2
(compiled 2017.08.10 svn.r3458 for OlexSys, GUI svn.r5381)
;
_audit_update_record
;
2022-04-05 deposited with the CCDC.	2022-09-02 downloaded from the CCDC.
;
_cell_angle_alpha 90
_cell_angle_beta 111.7690(10)
_cell_angle_gamma 90
_cell_formula_units_Z 4
_cell_length_a 6.31820(10)
_cell_length_b 39.6141(8)
_cell_length_c 7.7124(2)
_cell_measurement_reflns_used 5375
_cell_measurement_temperature 200(2)
_cell_measurement_theta_max 25.03
_cell_measurement_theta_min 2.89
_cell_volume 1792.68(7)
_computing_cell_refinement 'SAINT v8.37A (Bruker, 2015)'
_computing_data_collection 'Bruker Apex suite'
_computing_data_reduction 'SAINT v8.37A (Bruker, 2015)'
_computing_molecular_graphics 'Olex2 (Dolomanov et al., 2009)'
_computing_publication_material 'Olex2 (Dolomanov et al., 2009)'
_computing_structure_refinement 'ShelXL (Sheldrick, 2015)'
_computing_structure_solution 'ShelXT (Sheldrick, 2015)'
_diffrn_ambient_temperature 200(2)
_diffrn_detector 'Bruker area detector'
_diffrn_detector_type 'CCD area detector'
_diffrn_measured_fraction_theta_full 1.000
_diffrn_measured_fraction_theta_max 0.996
_diffrn_measurement_device 'Bruker Apex II kappa CCD area detector'
_diffrn_measurement_device_type 'Bruker APEX-II CCD'
_diffrn_measurement_method '\f and \w scans'
_diffrn_radiation_monochromator graphite
_diffrn_radiation_type MoK\a
_diffrn_radiation_wavelength 0.71073
_diffrn_reflns_av_R_equivalents 0.0542
_diffrn_reflns_av_unetI/netI 0.0320
_diffrn_reflns_Laue_measured_fraction_full 1.000
_diffrn_reflns_Laue_measured_fraction_max 0.996
_diffrn_reflns_limit_h_max 8
_diffrn_reflns_limit_h_min -8
_diffrn_reflns_limit_k_max 52
_diffrn_reflns_limit_k_min -52
_diffrn_reflns_limit_l_max 10
_diffrn_reflns_limit_l_min -10
_diffrn_reflns_number 32572
_diffrn_reflns_point_group_measured_fraction_full 1.000
_diffrn_reflns_point_group_measured_fraction_max 0.996
_diffrn_reflns_theta_full 25.242
_diffrn_reflns_theta_max 27.923
_diffrn_reflns_theta_min 2.056
_diffrn_source 'fine-focus sealed tube'
_diffrn_standards_number 0
_exptl_absorpt_coefficient_mu 0.074
_exptl_absorpt_correction_T_max 0.7456
_exptl_absorpt_correction_T_min 0.6068
_exptl_absorpt_correction_type multi-scan
_exptl_absorpt_process_details
'SADABS-2014/5 (Bruker,2014/5) was used for absorption correction. wR2(int) was 0.0707 before and 0.0491 after correction. The Ratio of minimum to maximum transmission is 0.8138. The \l/2 correction factor is Not present.'
_exptl_crystal_colour colourless
_exptl_crystal_colour_primary colourless
_exptl_crystal_density_diffrn 1.161
_exptl_crystal_description block
_exptl_crystal_F_000 680
_exptl_crystal_size_max 0.43
_exptl_crystal_size_mid 0.235
_exptl_crystal_size_min 0.198
_refine_diff_density_max 0.230
_refine_diff_density_min -0.205
_refine_diff_density_rms 0.039
_refine_ls_extinction_method none
_refine_ls_goodness_of_fit_ref 1.096
_refine_ls_hydrogen_treatment constr
_refine_ls_matrix_type full
_refine_ls_number_parameters 214
_refine_ls_number_reflns 4287
_refine_ls_number_restraints 0
_refine_ls_restrained_S_all 1.096
_refine_ls_R_factor_all 0.0777
_refine_ls_R_factor_gt 0.0550
_refine_ls_shift/su_max 0.001
_refine_ls_shift/su_mean 0.000
_refine_ls_structure_factor_coef Fsqd
_refine_ls_weighting_details 'w=1/[\s^2^(Fo^2^)+(0.0349P)^2^+0.8402P] where P=(Fo^2^+2Fc^2^)/3'
_refine_ls_weighting_scheme calc
_refine_ls_wR_factor_gt 0.1085
_refine_ls_wR_factor_ref 0.1172
_reflns_Friedel_coverage 0.000
_reflns_number_gt 3315
_reflns_number_total 4287
_reflns_threshold_expression 'I > 2\s(I)'
_cod_data_source_file d2sc02790a2.cif
_cod_data_source_block testm1
_cod_depositor_comments 'Adding full bibliography for 1567637.cif.'
_cod_database_code 1567637
_shelx_shelxl_version_number 2017/1
_shelx_space_group_comment
;
The symmetry employed for this shelxl refinement is uniquely defined
by the following loop, which should always be used as a source of
symmetry information in preference to the above space-group names.
They are only intended as comments.
;
_shelx_estimated_absorpt_t_max 0.986
_shelx_estimated_absorpt_t_min 0.969
_olex2_refinement_description
;
1. Fixed Uiso
 At 1.2 times of:
  All C(H) groups
 At 1.5 times of:
  All C(H,H,H) groups
2.a Ternary CH refined with riding coordinates:
 C15(H15), C18(H18)
2.b Aromatic/amide H refined with riding coordinates:
 C1(H1), C2(H2), C3(H3), C4(H4), C5(H5), C12(H12), C13(H13)
2.c Idealised Me refined as rotating group:
 C8(H8A,H8B,H8C), C9(H9A,H9B,H9C), C16(H16A,H16B,H16C), C17(H17A,H17B,H17C),
 C19(H19A,H19B,H19C), C20(H20A,H20B,H20C)
;
_olex2_submission_special_instructions 'No special instructions were received'

loop_
_space_group_symop_operation_xyz
'x, y, z'
'-x, y+1/2, -z+1/2'
'-x, -y, -z'
'x, -y-1/2, z-1/2'

loop_
_atom_site_label
_atom_site_type_symbol
_atom_site_fract_x
_atom_site_fract_y
_atom_site_fract_z
_atom_site_U_iso_or_equiv
_atom_site_adp_type
_atom_site_occupancy
_atom_site_site_symmetry_order
_atom_site_calc_flag
_atom_site_refinement_flags_posn
_atom_site_refinement_flags_adp
_atom_site_refinement_flags_occupancy
_atom_site_disorder_assembly
_atom_site_disorder_group
O1 O 0.72031(18) 0.31102(3) 0.84250(14) 0.0255(2) Uani 1 1 d . . . . .
O2 O 0.5229(2) 0.40981(3) 0.59643(17) 0.0418(3) Uani 1 1 d . . . . .
N1 N 0.8229(2) 0.42560(3) 0.85386(19) 0.0289(3) Uani 1 1 d . . . . .
C1 C 0.4245(3) 0.33144(4) 0.3513(2) 0.0277(3) Uani 1 1 d . . . . .
H1 H 0.417840 0.354329 0.385743 0.033 Uiso 1 1 calc R . . . .
C2 C 0.2361(3) 0.31679(4) 0.2161(2) 0.0320(4) Uani 1 1 d . . . . .
H2 H 0.102331 0.329817 0.157083 0.038 Uiso 1 1 calc R . . . .
C3 C 0.2413(3) 0.28342(4) 0.1666(2) 0.0325(4) Uani 1 1 d . . . . .
H3 H 0.111158 0.273442 0.074735 0.039 Uiso 1 1 calc R . . . .
C4 C 0.4357(3) 0.26467(4) 0.2510(2) 0.0324(4) Uani 1 1 d . . . . .
H4 H 0.440264 0.241678 0.217522 0.039 Uiso 1 1 calc R . . . .
C5 C 0.6256(3) 0.27942(4) 0.3853(2) 0.0277(4) Uani 1 1 d . . . . .
H5 H 0.759357 0.266296 0.442709 0.033 Uiso 1 1 calc R . . . .
C6 C 0.6239(3) 0.31288(4) 0.43721(19) 0.0221(3) Uani 1 1 d . . . . .
C7 C 0.8279(3) 0.33009(4) 0.5889(2) 0.0243(3) Uani 1 1 d . . . . .
C8 C 0.8974(3) 0.36195(4) 0.5101(2) 0.0332(4) Uani 1 1 d . . . . .
H8A H 0.947957 0.355685 0.408694 0.050 Uiso 1 1 calc GR . . . .
H8B H 1.022048 0.373294 0.609244 0.050 Uiso 1 1 calc GR . . . .
H8C H 0.766519 0.377238 0.461949 0.050 Uiso 1 1 calc GR . . . .
C9 C 1.0369(3) 0.30683(5) 0.6624(2) 0.0347(4) Uani 1 1 d . . . . .
H9A H 0.997676 0.286438 0.715992 0.052 Uiso 1 1 calc GR . . . .
H9B H 1.161800 0.318674 0.758826 0.052 Uiso 1 1 calc GR . . . .
H9C H 1.084508 0.300541 0.559492 0.052 Uiso 1 1 calc GR . . . .
C10 C 0.7509(2) 0.33877(4) 0.7466(2) 0.0222(3) Uani 1 1 d . . . . .
C11 C 0.6931(3) 0.36700(4) 0.8178(2) 0.0237(3) Uani 1 1 d . . . . .
C12 C 0.6237(3) 0.35608(4) 0.9664(2) 0.0281(4) Uani 1 1 d . . . . .
H12 H 0.574538 0.370085 1.044186 0.034 Uiso 1 1 calc R . . . .
C13 C 0.6416(3) 0.32257(4) 0.9742(2) 0.0280(4) Uani 1 1 d . . . . .
H13 H 0.604678 0.308663 1.059307 0.034 Uiso 1 1 calc R . . . .
C14 C 0.6744(3) 0.40245(4) 0.7461(2) 0.0273(3) Uani 1 1 d . . . . .
C15 C 1.0087(3) 0.41695(4) 1.0326(2) 0.0345(4) Uani 1 1 d . . . . .
H15 H 1.002629 0.392004 1.050162 0.041 Uiso 1 1 calc R . . . .
C16 C 0.9757(4) 0.43383(6) 1.1974(3) 0.0487(5) Uani 1 1 d . . . . .
H16A H 0.983374 0.458386 1.185662 0.073 Uiso 1 1 calc GR . . . .
H16B H 1.095848 0.426422 1.313534 0.073 Uiso 1 1 calc GR . . . .
H16C H 0.826549 0.427570 1.199393 0.073 Uiso 1 1 calc GR . . . .
C17 C 1.2416(3) 0.42505(6) 1.0268(3) 0.0531(6) Uani 1 1 d . . . . .
H17A H 1.258074 0.413655 0.919721 0.080 Uiso 1 1 calc GR . . . .
H17B H 1.361036 0.417208 1.142282 0.080 Uiso 1 1 calc GR . . . .
H17C H 1.255630 0.449493 1.014727 0.080 Uiso 1 1 calc GR . . . .
C18 C 0.8057(3) 0.46109(4) 0.7907(3) 0.0357(4) Uani 1 1 d . . . . .
H18 H 0.928737 0.473745 0.889921 0.043 Uiso 1 1 calc R . . . .
C19 C 0.5824(4) 0.47731(5) 0.7758(3) 0.0527(6) Uani 1 1 d . . . . .
H19A H 0.456272 0.466091 0.677369 0.079 Uiso 1 1 calc GR . . . .
H19B H 0.584655 0.501288 0.745248 0.079 Uiso 1 1 calc GR . . . .
H19C H 0.561969 0.475043 0.895159 0.079 Uiso 1 1 calc GR . . . .
C20 C 0.8543(4) 0.46475(6) 0.6125(3) 0.0537(6) Uani 1 1 d . . . . .
H20A H 1.000893 0.454156 0.629830 0.081 Uiso 1 1 calc GR . . . .
H20B H 0.860138 0.488753 0.583865 0.081 Uiso 1 1 calc GR . . . .
H20C H 0.733099 0.453701 0.509200 0.081 Uiso 1 1 calc GR . . . .

loop_
_atom_site_aniso_label
_atom_site_aniso_U_11
_atom_site_aniso_U_22
_atom_site_aniso_U_33
_atom_site_aniso_U_23
_atom_site_aniso_U_13
_atom_site_aniso_U_12
O1 0.0319(6) 0.0231(6) 0.0201(5) 0.0005(4) 0.0080(4) -0.0030(4)
O2 0.0463(8) 0.0326(7) 0.0323(7) 0.0034(5) -0.0020(6) 0.0026(6)
N1 0.0355(8) 0.0225(7) 0.0272(7) 0.0001(5) 0.0097(6) -0.0003(6)
C1 0.0296(8) 0.0271(9) 0.0244(8) -0.0021(6) 0.0076(6) 0.0033(6)
C2 0.0249(8) 0.0391(10) 0.0272(8) 0.0006(7) 0.0039(7) 0.0030(7)
C3 0.0332(9) 0.0368(10) 0.0221(8) -0.0015(7) 0.0037(7) -0.0107(7)
C4 0.0437(10) 0.0241(8) 0.0258(8) -0.0011(6) 0.0086(7) -0.0053(7)
C5 0.0324(9) 0.0259(8) 0.0216(8) 0.0032(6) 0.0061(7) 0.0033(6)
C6 0.0249(8) 0.0273(8) 0.0142(6) 0.0005(6) 0.0075(6) -0.0008(6)
C7 0.0248(8) 0.0275(8) 0.0186(7) -0.0020(6) 0.0058(6) -0.0003(6)
C8 0.0378(10) 0.0382(10) 0.0268(8) -0.0032(7) 0.0156(7) -0.0098(7)
C9 0.0262(8) 0.0464(11) 0.0270(8) -0.0048(8) 0.0048(7) 0.0061(7)
C10 0.0234(7) 0.0236(8) 0.0164(7) 0.0001(6) 0.0038(6) -0.0039(6)
C11 0.0234(7) 0.0255(8) 0.0190(7) -0.0016(6) 0.0040(6) -0.0020(6)
C12 0.0280(8) 0.0362(9) 0.0208(7) -0.0029(7) 0.0098(6) 0.0004(7)
C13 0.0285(8) 0.0371(9) 0.0186(7) 0.0016(6) 0.0088(6) -0.0050(7)
C14 0.0320(8) 0.0253(8) 0.0242(8) -0.0017(6) 0.0100(7) 0.0020(6)
C15 0.0376(10) 0.0272(9) 0.0311(9) -0.0022(7) 0.0040(7) -0.0040(7)
C16 0.0569(13) 0.0542(13) 0.0312(10) -0.0074(9) 0.0118(9) -0.0114(10)
C17 0.0358(11) 0.0557(14) 0.0615(14) -0.0117(11) 0.0107(10) -0.0025(9)
C18 0.0463(11) 0.0233(8) 0.0389(10) 0.0002(7) 0.0174(8) -0.0026(7)
C19 0.0633(14) 0.0281(10) 0.0722(15) 0.0034(10) 0.0314(12) 0.0113(9)
C20 0.0742(16) 0.0437(12) 0.0523(13) 0.0109(10) 0.0341(12) -0.0037(10)

loop_
_atom_type_symbol
_atom_type_description
_atom_type_scat_dispersion_real
_atom_type_scat_dispersion_imag
_atom_type_scat_source
C C 0.0033 0.0016 'International Tables Vol C Tables 4.2.6.8 and 6.1.1.4'
H H 0.0000 0.0000 'International Tables Vol C Tables 4.2.6.8 and 6.1.1.4'
N N 0.0061 0.0033 'International Tables Vol C Tables 4.2.6.8 and 6.1.1.4'
O O 0.0106 0.0060 'International Tables Vol C Tables 4.2.6.8 and 6.1.1.4'

loop_
_geom_angle_atom_site_label_1
_geom_angle_atom_site_label_2
_geom_angle_atom_site_label_3
_geom_angle
_geom_angle_site_symmetry_1
_geom_angle_site_symmetry_3
_geom_angle_publ_flag
C13 O1 C10 107.11(12) . . ?
C14 N1 C15 122.93(14) . . ?
C14 N1 C18 119.49(14) . . ?
C18 N1 C15 117.56(13) . . ?
C2 C1 H1 119.7 . . ?
C2 C1 C6 120.58(15) . . ?
C6 C1 H1 119.7 . . ?
C1 C2 H2 119.7 . . ?
C3 C2 C1 120.51(15) . . ?
C3 C2 H2 119.7 . . ?
C2 C3 H3 120.2 . . ?
C4 C3 C2 119.70(15) . . ?
C4 C3 H3 120.2 . . ?
C3 C4 H4 120.1 . . ?
C3 C4 C5 119.88(16) . . ?
C5 C4 H4 120.1 . . ?
C4 C5 H5 119.3 . . ?
C6 C5 C4 121.34(15) . . ?
C6 C5 H5 119.3 . . ?
C1 C6 C7 118.75(14) . . ?
C5 C6 C1 117.99(14) . . ?
C5 C6 C7 123.23(14) . . ?
C8 C7 C6 110.18(12) . . ?
C8 C7 C9 107.88(14) . . ?
C9 C7 C6 112.18(13) . . ?
C10 C7 C6 106.46(12) . . ?
C10 C7 C8 110.93(13) . . ?
C10 C7 C9 109.22(13) . . ?
C7 C8 H8A 109.5 . . ?
C7 C8 H8B 109.5 . . ?
C7 C8 H8C 109.5 . . ?
H8A C8 H8B 109.5 . . ?
H8A C8 H8C 109.5 . . ?
H8B C8 H8C 109.5 . . ?
C7 C9 H9A 109.5 . . ?
C7 C9 H9B 109.5 . . ?
C7 C9 H9C 109.5 . . ?
H9A C9 H9B 109.5 . . ?
H9A C9 H9C 109.5 . . ?
H9B C9 H9C 109.5 . . ?
O1 C10 C7 113.74(13) . . ?
C11 C10 O1 109.18(13) . . ?
C11 C10 C7 137.02(14) . . ?
C10 C11 C12 106.42(14) . . ?
C10 C11 C14 128.37(14) . . ?
C12 C11 C14 124.81(14) . . ?
C11 C12 H12 126.6 . . ?
C13 C12 C11 106.86(14) . . ?
C13 C12 H12 126.6 . . ?
O1 C13 H13 124.8 . . ?
C12 C13 O1 110.42(14) . . ?
C12 C13 H13 124.8 . . ?
O2 C14 N1 122.41(15) . . ?
O2 C14 C11 119.74(14) . . ?
N1 C14 C11 117.82(14) . . ?
N1 C15 H15 107.3 . . ?
N1 C15 C16 111.71(15) . . ?
N1 C15 C17 111.38(16) . . ?
C16 C15 H15 107.3 . . ?
C16 C15 C17 111.47(16) . . ?
C17 C15 H15 107.3 . . ?
C15 C16 H16A 109.5 . . ?
C15 C16 H16B 109.5 . . ?
C15 C16 H16C 109.5 . . ?
H16A C16 H16B 109.5 . . ?
H16A C16 H16C 109.5 . . ?
H16B C16 H16C 109.5 . . ?
C15 C17 H17A 109.5 . . ?
C15 C17 H17B 109.5 . . ?
C15 C17 H17C 109.5 . . ?
H17A C17 H17B 109.5 . . ?
H17A C17 H17C 109.5 . . ?
H17B C17 H17C 109.5 . . ?
N1 C18 H18 106.4 . . ?
N1 C18 C19 112.40(15) . . ?
N1 C18 C20 111.91(15) . . ?
C19 C18 H18 106.4 . . ?
C19 C18 C20 112.64(17) . . ?
C20 C18 H18 106.4 . . ?
C18 C19 H19A 109.5 . . ?
C18 C19 H19B 109.5 . . ?
C18 C19 H19C 109.5 . . ?
H19A C19 H19B 109.5 . . ?
H19A C19 H19C 109.5 . . ?
H19B C19 H19C 109.5 . . ?
C18 C20 H20A 109.5 . . ?
C18 C20 H20B 109.5 . . ?
C18 C20 H20C 109.5 . . ?
H20A C20 H20B 109.5 . . ?
H20A C20 H20C 109.5 . . ?
H20B C20 H20C 109.5 . . ?

loop_
_geom_bond_atom_site_label_1
_geom_bond_atom_site_label_2
_geom_bond_distance
_geom_bond_site_symmetry_2
_geom_bond_publ_flag
O1 C10 1.3781(18) . ?
O1 C13 1.3648(19) . ?
O2 C14 1.2306(19) . ?
N1 C14 1.354(2) . ?
N1 C15 1.481(2) . ?
N1 C18 1.479(2) . ?
C1 H1 0.9500 . ?
C1 C2 1.386(2) . ?
C1 C6 1.396(2) . ?
C2 H2 0.9500 . ?
C2 C3 1.380(2) . ?
C3 H3 0.9500 . ?
C3 C4 1.375(2) . ?
C4 H4 0.9500 . ?
C4 C5 1.390(2) . ?
C5 H5 0.9500 . ?
C5 C6 1.386(2) . ?
C6 C7 1.542(2) . ?
C7 C8 1.534(2) . ?
C7 C9 1.536(2) . ?
C7 C10 1.508(2) . ?
C8 H8A 0.9800 . ?
C8 H8B 0.9800 . ?
C8 H8C 0.9800 . ?
C9 H9A 0.9800 . ?
C9 H9B 0.9800 . ?
C9 H9C 0.9800 . ?
C10 C11 1.355(2) . ?
C11 C12 1.437(2) . ?
C11 C14 1.497(2) . ?
C12 H12 0.9500 . ?
C12 C13 1.332(2) . ?
C13 H13 0.9500 . ?
C15 H15 1.0000 . ?
C15 C16 1.517(3) . ?
C15 C17 1.523(3) . ?
C16 H16A 0.9800 . ?
C16 H16B 0.9800 . ?
C16 H16C 0.9800 . ?
C17 H17A 0.9800 . ?
C17 H17B 0.9800 . ?
C17 H17C 0.9800 . ?
C18 H18 1.0000 . ?
C18 C19 1.515(3) . ?
C18 C20 1.522(3) . ?
C19 H19A 0.9800 . ?
C19 H19B 0.9800 . ?
C19 H19C 0.9800 . ?
C20 H20A 0.9800 . ?
C20 H20B 0.9800 . ?
C20 H20C 0.9800 . ?
